data_2216658
loop_
_publ_author_name
'Weil, Matthias'

_publ_section_title
;
 The high-temperature \b modification of iron(II) sulfate
;
_journal_coeditor_code MG2037
_journal_issue 12
_journal_name_full 'Acta Crystallographica Section E'
_journal_page_first i192
_journal_page_last i192
_journal_paper_doi 10.1107/S160053680705475X
_journal_volume 63
_journal_year 2007
_chemical_compound_source Synthetic
_chemical_formula_iupac 'Fe S O4'
_chemical_formula_structural 'Fe S O4'
_chemical_formula_sum 'Fe O4 S'
_chemical_formula_weight 151.91
_chemical_name_common 'ferrous sulfate'
_chemical_name_systematic
;
Iron(II) sulfate
;
_space_group_IT_number 62
_symmetry_cell_setting orthorhombic
_symmetry_space_group_name_Hall '-P 2ac 2n'
_symmetry_space_group_name_H-M 'P n m a'
_atom_sites_solution_primary isomor
_audit_creation_method SHELXL-97
_cell_angle_alpha 90.00
_cell_angle_beta 90.00
_cell_angle_gamma 90.00
_cell_formula_units_Z 4
_cell_length_a 8.7042(8)
_cell_length_b 6.8013(5)
_cell_length_c 4.7868(5)
_cell_measurement_reflns_used 25
_cell_measurement_temperature 293(2)
_cell_measurement_theta_max 15.907
_cell_measurement_theta_min 10.247
_cell_volume 283.38(4)
_computing_cell_refinement 'CAD-4 Software (Nonius, 1989)'
_computing_data_collection 'CAD-4 Software (Nonius, 1989)'
_computing_data_reduction 'HELENA (implemented in PLATON; Spek, 2003)'
_computing_molecular_graphics 'ATOMS (Dowty, 2006)'
_computing_publication_material 'SHELXL97 (Sheldrick, 1997)'
_computing_structure_refinement 'SHELXL97 (Sheldrick, 1997)'
_computing_structure_solution 'coordinates taken from an isotypic structure'
_database_code_amcsd 0010479
_diffrn_ambient_temperature 293(2)
_diffrn_measured_fraction_theta_full 0.996
_diffrn_measured_fraction_theta_max 0.996
_diffrn_measurement_device_type 'Nonius CAD-4'
_diffrn_measurement_method \w/2\q
_diffrn_radiation_monochromator graphite
_diffrn_radiation_source 'fine-focus sealed tube'
_diffrn_radiation_type MoK\a
_diffrn_radiation_wavelength 0.71073
_diffrn_reflns_av_R_equivalents 0.0239
_diffrn_reflns_av_sigmaI/netI 0.0113
_diffrn_reflns_limit_h_max 15
_diffrn_reflns_limit_h_min -15
_diffrn_reflns_limit_k_max 12
_diffrn_reflns_limit_k_min -12
_diffrn_reflns_limit_l_max 8
_diffrn_reflns_limit_l_min -8
_diffrn_reflns_number 6494
_diffrn_reflns_theta_full 39.96
_diffrn_reflns_theta_max 39.96
_diffrn_reflns_theta_min 4.86
_diffrn_standards_decay_% 0
_diffrn_standards_interval_time 120
_diffrn_standards_number 3
_exptl_absorpt_coefficient_mu 5.861
_exptl_absorpt_correction_T_max 0.7355
_exptl_absorpt_correction_T_min 0.2069
_exptl_absorpt_correction_type numerical
_exptl_absorpt_process_details
;
(HABITUS; Herrendorf, 1997)
;
_exptl_crystal_colour 'light green'
_exptl_crystal_density_diffrn 3.561
_exptl_crystal_density_method 'not measured'
_exptl_crystal_description plate
_exptl_crystal_F_000 296
_exptl_crystal_size_max 0.504
_exptl_crystal_size_mid 0.432
_exptl_crystal_size_min 0.144
_refine_diff_density_max 0.606
_refine_diff_density_min -0.597
_refine_ls_extinction_coef 0.447(10)
_refine_ls_extinction_expression Fc^*^=kFc[1+0.001xFc^2^\l^3^/sin(2\q)]^-1/4^
_refine_ls_extinction_method SHELXL
_refine_ls_goodness_of_fit_ref 1.147
_refine_ls_matrix_type full
_refine_ls_number_parameters 35
_refine_ls_number_reflns 922
_refine_ls_number_restraints 0
_refine_ls_restrained_S_all 1.147
_refine_ls_R_factor_all 0.0174
_refine_ls_R_factor_gt 0.0164
_refine_ls_shift/su_max 0.003
_refine_ls_shift/su_mean 0.000
_refine_ls_structure_factor_coef Fsqd
_refine_ls_weighting_details 'w=1/[\s^2^(Fo^2^)+(0.0237P)^2^+0.0945P] where P=(Fo^2^+2Fc^2^)/3'
_refine_ls_weighting_scheme calc
_refine_ls_wR_factor_gt 0.0439
_refine_ls_wR_factor_ref 0.0444
_reflns_number_gt 875
_reflns_number_total 922
_reflns_threshold_expression I>2\s(I)
_cod_data_source_file mg2037.cif
_cod_data_source_block I
_cod_database_code 2216658
_cod_database_fobs_code 2216658
_amcsd_formula_title FeSO4

loop_
_space_group_symop_operation_xyz
'x, y, z'
'-x+1/2, -y, z+1/2'
'-x, y+1/2, -z'
'x+1/2, -y+1/2, -z+1/2'
'-x, -y, -z'
'x-1/2, y, -z-1/2'
'x, -y-1/2, z'
'-x-1/2, y-1/2, z-1/2'

loop_
_atom_site_type_symbol
_atom_site_label
_atom_site_fract_x
_atom_site_fract_y
_atom_site_fract_z
_atom_site_U_iso_or_equiv
_atom_site_adp_type
_atom_site_calc_flag
_atom_site_refinement_flags
_atom_site_occupancy
Fe Fe 0.0000 0.0000 0.0000 0.00895(6) Uani d S 1
S S 0.32185(3) 0.2500 0.02339(4) 0.00617(6) Uani d S 1
O O1 0.37412(6) 0.07077(8) 0.16234(11) 0.01162(10) Uani d . 1
O O2 0.15045(9) 0.2500 0.03136(16) 0.00953(11) Uani d S 1
O O3 0.37783(9) 0.2500 0.73194(15) 0.01058(12) Uani d S 1

loop_
_atom_site_aniso_label
_atom_site_aniso_U_11
_atom_site_aniso_U_22
_atom_site_aniso_U_33
_atom_site_aniso_U_12
_atom_site_aniso_U_13
_atom_site_aniso_U_23
Fe 0.00881(8) 0.00821(8) 0.00984(8) -0.00098(3) 0.00274(3) -0.00160(3)
S 0.00547(9) 0.00710(9) 0.00596(8) 0.000 -0.00039(5) 0.000
O1 0.0131(2) 0.01013(18) 0.01163(19) 0.00265(15) -0.00303(15) 0.00258(15)
O2 0.0056(2) 0.0089(3) 0.0141(3) 0.000 0.00039(19) 0.000
O3 0.0124(3) 0.0119(3) 0.0075(2) 0.000 0.0027(2) 0.000

loop_
_atom_type_symbol
_atom_type_description
_atom_type_scat_dispersion_real
_atom_type_scat_dispersion_imag
_atom_type_scat_source
O O 0.0106 0.0060 'International Tables Vol C Tables 4.2.6.8 and 6.1.1.4'
S S 0.1246 0.1234 'International Tables Vol C Tables 4.2.6.8 and 6.1.1.4'
Fe Fe 0.3463 0.8444 'International Tables Vol C Tables 4.2.6.8 and 6.1.1.4'

loop_
_geom_angle_atom_site_label_1
_geom_angle_atom_site_label_2
_geom_angle_atom_site_label_3
_geom_angle_site_symmetry_1
_geom_angle_site_symmetry_3
_geom_angle
O1 Fe O1 2_554 6_556 180.00(4)
O1 Fe O2 2_554 5 94.96(3)
O1 Fe O2 6_556 5 85.04(3)
O1 Fe O2 2_554 . 85.04(3)
O1 Fe O2 6_556 . 94.96(3)
O2 Fe O2 5 . 180.0
O1 Fe O3 2_554 6_556 92.35(2)
O1 Fe O3 6_556 6_556 87.65(2)
O2 Fe O3 5 6_556 105.67(2)
O2 Fe O3 . 6_556 74.33(2)
O1 Fe O3 2_554 2_554 87.65(2)
O1 Fe O3 6_556 2_554 92.35(2)
O2 Fe O3 5 2_554 74.33(2)
O2 Fe O3 . 2_554 105.67(2)
O3 Fe O3 6_556 2_554 180.00(3)
O1 S O1 7_565 . 113.07(5)
O1 S O3 7_565 1_554 109.09(3)
O1 S O3 . 1_554 109.09(3)
O1 S O2 7_565 . 107.43(3)
O1 S O2 . . 107.43(3)
O3 S O2 1_554 . 110.72(4)
S O1 Fe . 2 137.31(4)
S O2 Fe . . 127.351(17)
S O2 Fe . 3 127.351(17)
Fe O2 Fe . 3 104.43(3)
S O3 Fe 1_556 2 127.61(2)
S O3 Fe 1_556 4 127.61(2)
Fe O3 Fe 2 4 95.76(3)

loop_
_geom_bond_atom_site_label_1
_geom_bond_atom_site_label_2
_geom_bond_site_symmetry_2
_geom_bond_distance
_geom_bond_publ_flag
Fe O1 2_554 2.0111(5) y
Fe O1 6_556 2.0111(5) ?
Fe O2 5 2.1514(5) ?
Fe O2 . 2.1514(5) y
Fe O3 6_556 2.2923(5) ?
Fe O3 2_554 2.2923(5) y
S O1 7_565 1.4613(5) ?
S O1 . 1.4613(5) y
S O3 1_554 1.4778(8) y
S O2 . 1.4924(8) y

loop_
_cod_related_entry_id
_cod_related_entry_database
_cod_related_entry_code
1 AMCSD 0010479
